data_7219372
loop_
_publ_author_name
'Hawes, Chris S.'
'White, Keith F.'
'Abrahams, Brendan F.'
'Knowles, Gregory P.'
'Chaffee, Alan L.'
'Batten, Stuart R.'
'Turner, David R.'

_publ_section_title
;
 Structural chemistry and selective CO2uptake of a piperazine-derived
 porous coordination polymer
;
_journal_issue 10
_journal_name_full CrystEngComm
_journal_page_first 2196
_journal_paper_doi 10.1039/C4CE02547D
_journal_volume 17
_journal_year 2015
_chemical_formula_moiety 'C20 H24 K2 N2 O6'
_chemical_formula_sum 'C20 H24 K2 N2 O6'
_chemical_formula_weight 466.61
_chemical_name_systematic
;
 ? 
;
_space_group_crystal_system monoclinic
_space_group_IT_number 14
_space_group_name_Hall '-P 2ybc'
_space_group_name_H-M_alt 'P 1 21/c 1'
_symmetry_space_group_name_Hall '-P 2ybc'
_symmetry_space_group_name_H-M 'P 1 21/c 1'
_atom_sites_solution_hydrogens geom
_atom_sites_solution_primary direct
_atom_sites_solution_secondary difmap
_audit_creation_date 2014-09-04
_audit_creation_method
;
Olex2 1.2
(compiled 2014.08.28 svn.r2986 for OlexSys, GUI svn.r4874)
;
_audit_update_record
;
2014-12-22 deposited with the CCDC.
2015-01-20 downloaded from the CCDC.
;
_cell_angle_alpha 90.00
_cell_angle_beta 93.912(3)
_cell_angle_gamma 90.00
_cell_formula_units_Z 2
_cell_length_a 19.637(2)
_cell_length_b 9.4274(10)
_cell_length_c 5.7239(5)
_cell_measurement_reflns_used 1094
_cell_measurement_temperature 123(2)
_cell_measurement_theta_max 29.11
_cell_measurement_theta_min 4.16
_cell_volume 1057.17(18)
_computing_molecular_graphics 'Olex2 (Dolomanov et al., 2009)'
_computing_publication_material 'Olex2 (Dolomanov et al., 2009)'
_computing_structure_refinement 'XLMP (Sheldrick, 2008)'
_computing_structure_solution 'XS (Sheldrick, 2008)'
_diffrn_ambient_temperature 123(2)
_diffrn_measured_fraction_theta_full 0.997
_diffrn_measured_fraction_theta_max 0.997
_diffrn_measurement_device_type 'Bruker APEX-II CCD'
_diffrn_measurement_method '\f and \w scans'
_diffrn_radiation_monochromator graphite
_diffrn_radiation_type MoK\a
_diffrn_radiation_wavelength 0.71073
_diffrn_reflns_av_R_equivalents 0.0857
_diffrn_reflns_av_unetI/netI 0.1004
_diffrn_reflns_limit_h_max 26
_diffrn_reflns_limit_h_min -26
_diffrn_reflns_limit_k_max 12
_diffrn_reflns_limit_k_min -12
_diffrn_reflns_limit_l_max 4
_diffrn_reflns_limit_l_min -7
_diffrn_reflns_number 10874
_diffrn_reflns_theta_full 28.50
_diffrn_reflns_theta_max 29.00
_diffrn_reflns_theta_min 2.40
_diffrn_source 'fine-focus sealed tube'
_diffrn_standards_number 0
_exptl_absorpt_coefficient_mu 0.488
_exptl_absorpt_correction_T_max 0.7459
_exptl_absorpt_correction_T_min 0.6864
_exptl_absorpt_correction_type multi-scan
_exptl_absorpt_process_details
;
SADABS-2008/1 (Bruker,2008) was used for absorption correction.
wR2(int) was 0.0665 before and 0.0570 after correction.
The Ratio of minimum to maximum transmission is 0.9202.
The \l/2 correction factor is 0.0015.
;
_exptl_crystal_colour colourless
_exptl_crystal_colour_primary colourless
_exptl_crystal_density_diffrn 1.466
_exptl_crystal_density_method 'not measured'
_exptl_crystal_description plate
_exptl_crystal_F_000 488
_exptl_crystal_size_max 0.12
_exptl_crystal_size_mid 0.12
_exptl_crystal_size_min 0.02
_refine_diff_density_max 0.392
_refine_diff_density_min -0.415
_refine_diff_density_rms 0.091
_refine_ls_extinction_method none
_refine_ls_goodness_of_fit_ref 1.014
_refine_ls_hydrogen_treatment mixed
_refine_ls_matrix_type full
_refine_ls_number_parameters 142
_refine_ls_number_reflns 2790
_refine_ls_number_restraints 2
_refine_ls_restrained_S_all 1.014
_refine_ls_R_factor_all 0.1078
_refine_ls_R_factor_gt 0.0510
_refine_ls_shift/su_max 0.000
_refine_ls_shift/su_mean 0.000
_refine_ls_structure_factor_coef Fsqd
_refine_ls_weighting_details 'calc w=1/[\s^2^(Fo^2^)+(0.0402P)^2^+0.0000P] where P=(Fo^2^+2Fc^2^)/3'
_refine_ls_weighting_scheme calc
_refine_ls_wR_factor_gt 0.0923
_refine_ls_wR_factor_ref 0.1115
_reflns_number_gt 1730
_reflns_number_total 2790
_reflns_threshold_expression >2sigma(I)
_cod_data_source_file c4ce02547d2.cif
_cod_data_source_block K2L1
_cod_depositor_comments 'Adding full bibliography for 7219372--7219374.cif.'
_cod_original_cell_volume 1057.16(18)
_cod_database_code 7219372
_olex2_refinement_description
;
1. Fixed Uiso
 At 1.2 times of:
  All C(H) groups, All C(H,H) groups
 At 1.5 times of:
  All O(H,H) groups
2. Restrained distances
 O15-H15A
 0.84 with sigma of 0.02
 O15-H15B
 0.84 with sigma of 0.02
3.a Secondary CH2 refined with riding coordinates:
 C11(H11A,H11B), C13(H13A,H13B), C14(H14A,H14B)
3.b Aromatic/amide H refined with riding coordinates:
 C6(H6), C7(H7), C9(H9), C10(H10)
;
_olex2_submission_special_instructions 'No special instructions were received'

loop_
_space_group_symop_id
_space_group_symop_operation_xyz
1 'x, y, z'
2 '-x, y+1/2, -z+1/2'
3 '-x, -y, -z'
4 'x, -y-1/2, z-1/2'

loop_
_atom_site_label
_atom_site_type_symbol
_atom_site_fract_x
_atom_site_fract_y
_atom_site_fract_z
_atom_site_U_iso_or_equiv
_atom_site_adp_type
_atom_site_occupancy
_atom_site_calc_flag
_atom_site_refinement_flags_posn
K1 K 0.52248(3) 0.88192(6) 0.26448(10) 0.01625(16) Uani 1 d .
O2 O 0.57490(9) 0.62162(19) 0.2797(3) 0.0190(4) Uani 1 d .
C3 C 0.62037(13) 0.5346(3) 0.3524(5) 0.0142(6) Uani 1 d .
O4 O 0.61313(9) 0.45031(19) 0.5214(3) 0.0195(5) Uani 1 d .
C5 C 0.68583(13) 0.5269(3) 0.2288(4) 0.0127(5) Uani 1 d .
C6 C 0.69478(13) 0.6138(3) 0.0370(4) 0.0157(5) Uani 1 d .
H6 H 0.6609 0.6821 -0.0096 0.019 Uiso 1 calc R
C7 C 0.75288(13) 0.6015(3) -0.0867(5) 0.0176(6) Uani 1 d .
H7 H 0.7582 0.6613 -0.2177 0.021 Uiso 1 calc R
C8 C 0.80332(14) 0.5031(3) -0.0222(5) 0.0182(6) Uani 1 d .
C9 C 0.79514(14) 0.4189(3) 0.1749(5) 0.0209(6) Uani 1 d .
H9 H 0.8297 0.3529 0.2246 0.025 Uiso 1 calc R
C10 C 0.73693(13) 0.4307(3) 0.2990(5) 0.0183(6) Uani 1 d .
H10 H 0.7320 0.3727 0.4325 0.022 Uiso 1 calc R
C11 C 0.86288(13) 0.4843(3) -0.1719(5) 0.0226(7) Uani 1 d .
H11A H 0.8534 0.4023 -0.2772 0.027 Uiso 1 calc R
H11B H 0.8663 0.5695 -0.2715 0.027 Uiso 1 calc R
N12 N 0.92848(11) 0.4618(2) -0.0428(4) 0.0182(5) Uani 1 d .
C13 C 0.94985(14) 0.5897(3) 0.0872(5) 0.0229(7) Uani 1 d .
H13A H 0.9166 0.6110 0.2047 0.028 Uiso 1 calc R
H13B H 0.9506 0.6710 -0.0220 0.028 Uiso 1 calc R
C14 C 0.97974(14) 0.4299(3) -0.2098(5) 0.0248(7) Uani 1 d .
H14A H 0.9812 0.5083 -0.3244 0.030 Uiso 1 calc R
H14B H 0.9665 0.3423 -0.2968 0.030 Uiso 1 calc R
O15 O 0.42333(10) 0.8278(2) 0.5665(3) 0.0186(4) Uani 1 d D
H15A H 0.4002(13) 0.752(2) 0.543(5) 0.028 Uiso 1 d DR
H15B H 0.4016(14) 0.862(3) 0.680(4) 0.028 Uiso 1 d DR

loop_
_atom_site_aniso_label
_atom_site_aniso_U_11
_atom_site_aniso_U_22
_atom_site_aniso_U_33
_atom_site_aniso_U_23
_atom_site_aniso_U_13
_atom_site_aniso_U_12
K1 0.0169(3) 0.0146(3) 0.0179(3) 0.0008(3) 0.0059(2) 0.0007(3)
O2 0.0155(10) 0.0151(9) 0.0268(11) -0.0003(8) 0.0039(8) 0.0031(8)
C3 0.0132(14) 0.0121(13) 0.0176(14) -0.0055(11) 0.0027(11) -0.0021(11)
O4 0.0233(11) 0.0172(10) 0.0189(10) 0.0015(8) 0.0090(8) -0.0005(8)
C5 0.0139(13) 0.0131(13) 0.0109(13) -0.0025(10) 0.0006(11) -0.0027(10)
C6 0.0129(13) 0.0153(13) 0.0189(14) -0.0002(12) 0.0010(11) 0.0007(11)
C7 0.0183(14) 0.0188(15) 0.0156(14) 0.0043(11) 0.0008(11) -0.0042(12)
C8 0.0137(14) 0.0232(16) 0.0182(15) -0.0027(12) 0.0035(12) -0.0023(11)
C9 0.0167(15) 0.0231(16) 0.0231(16) 0.0031(12) 0.0029(12) 0.0074(12)
C10 0.0202(15) 0.0184(14) 0.0167(14) 0.0047(11) 0.0049(12) -0.0003(11)
C11 0.0191(16) 0.0310(17) 0.0181(15) -0.0021(13) 0.0034(13) 0.0014(13)
N12 0.0135(12) 0.0245(13) 0.0172(12) -0.0031(10) 0.0051(10) 0.0014(10)
C13 0.0162(15) 0.0273(17) 0.0264(16) -0.0011(13) 0.0086(12) 0.0021(12)
C14 0.0179(15) 0.0374(18) 0.0201(16) -0.0090(13) 0.0083(13) 0.0008(13)
O15 0.0221(11) 0.0177(10) 0.0166(10) -0.0005(8) 0.0070(9) -0.0012(8)

loop_
_atom_type_symbol
_atom_type_description
_atom_type_scat_dispersion_real
_atom_type_scat_dispersion_imag
_atom_type_scat_source
C C 0.0033 0.0016 'International Tables Vol C Tables 4.2.6.8 and 6.1.1.4'
H H 0.0000 0.0000 'International Tables Vol C Tables 4.2.6.8 and 6.1.1.4'
K K 0.2009 0.2494 'International Tables Vol C Tables 4.2.6.8 and 6.1.1.4'
N N 0.0061 0.0033 'International Tables Vol C Tables 4.2.6.8 and 6.1.1.4'
O O 0.0106 0.0060 'International Tables Vol C Tables 4.2.6.8 and 6.1.1.4'

loop_
_geom_angle_atom_site_label_1
_geom_angle_atom_site_label_2
_geom_angle_atom_site_label_3
_geom_angle
_geom_angle_site_symmetry_1
_geom_angle_site_symmetry_3
O2 K1 K1 53.86(4) 2_655 3_676
O2 K1 K1 130.60(5) . 3_676
O2 K1 K1 51.44(4) 4_576 3_676
O2 K1 K1 143.01(4) 4_575 3_676
O2 K1 O2 140.50(7) 4_575 4_576
O2 K1 O2 100.85(5) 2_655 4_575
O2 K1 O2 81.62(6) . 4_576
O2 K1 O2 162.43(4) . 2_655
O2 K1 O2 82.23(6) . 4_575
O2 K1 O2 105.30(5) 2_655 4_576
O2 K1 C3 99.46(6) 2_655 4_575
O2 K1 C3 90.02(6) . 4_575
O2 K1 C3 99.34(6) 4_575 2_655
O2 K1 C3 22.91(6) 4_575 4_575
O2 K1 C3 23.34(6) 2_655 2_655
O2 K1 C3 121.84(6) 4_576 4_575
O2 K1 C3 116.21(6) 4_576 2_655
O2 K1 C3 139.25(6) . 2_655
O2 K1 O4 106.13(6) . 4_575
O2 K1 O4 137.13(5) 4_576 2_655
O2 K1 O4 121.75(6) . 2_655
O2 K1 O4 43.00(5) 2_655 2_655
O2 K1 O4 81.47(5) 4_575 2_655
O2 K1 O15 99.59(5) 4_575 3_676
O2 K1 O15 63.53(5) 2_655 3_676
O2 K1 O15 68.76(5) . 4_575
O2 K1 O15 133.41(6) . 3_676
O2 K1 O15 95.60(6) . .
O2 K1 O15 67.60(5) 4_576 3_676
C3 K1 K1 68.00(5) 2_655 3_676
C3 K1 K1 125.10(5) 4_575 3_676
C3 K1 C3 107.17(6) 2_655 4_575
O4 K1 K1 91.19(4) 2_655 3_676
O4 K1 K1 102.42(4) 4_575 3_676
O4 K1 O2 87.45(5) 4_575 2_655
O4 K1 O2 44.56(5) 4_575 4_575
O4 K1 O2 107.45(5) 4_575 4_576
O4 K1 C3 23.24(6) 2_655 2_655
O4 K1 C3 95.52(6) 2_655 4_575
O4 K1 C3 22.82(6) 4_575 4_575
O4 K1 C3 102.68(6) 4_575 2_655
O4 K1 O4 99.88(5) 4_575 2_655
O4 K1 O15 55.81(5) 4_575 3_676
O4 K1 O15 127.56(6) 4_575 4_575
O15 K1 K1 47.12(4) 3_676 3_676
O15 K1 K1 55.20(4) . 3_676
O15 K1 K1 120.43(4) 4_575 3_676
O15 K1 O2 94.20(5) 4_575 2_655
O15 K1 O2 73.34(5) . 2_655
O15 K1 O2 84.09(5) 4_575 4_575
O15 K1 O2 122.27(5) 4_575 4_576
O15 K1 O2 66.17(5) . 4_576
O15 K1 O2 151.42(6) . 4_575
O15 K1 C3 70.91(6) 4_575 2_655
O15 K1 C3 170.96(7) . 4_575
O15 K1 C3 78.63(6) 3_676 4_575
O15 K1 C3 86.82(6) 3_676 2_655
O15 K1 C3 64.07(6) . 2_655
O15 K1 C3 106.99(6) 4_575 4_575
O15 K1 O4 75.50(5) . 2_655
O15 K1 O4 104.36(5) 3_676 2_655
O15 K1 O4 156.40(6) . 4_575
O15 K1 O4 54.17(5) 4_575 2_655
O15 K1 O15 68.79(5) . 4_575
O15 K1 O15 102.32(5) . 3_676
O15 K1 O15 157.73(5) 4_575 3_676
K1 O2 K1 74.70(5) 2_645 4_575
K1 O2 K1 117.08(6) . 2_645
K1 O2 K1 83.40(5) . 4_576
K1 O2 K1 82.78(5) . 4_575
K1 O2 K1 79.15(5) 2_645 4_576
K1 O2 K1 140.50(7) 4_576 4_575
C3 O2 K1 119.69(15) . 4_575
C3 O2 K1 88.15(15) . 4_576
C3 O2 K1 88.31(15) . 2_645
C3 O2 K1 150.90(17) . .
K1 C3 K1 72.83(6) 2_645 4_576
O2 C3 K1 68.35(14) . 2_645
O2 C3 K1 68.94(13) . 4_576
O2 C3 O4 123.1(2) . .
O2 C3 C5 118.8(2) . .
O4 C3 K1 59.58(13) . 4_576
O4 C3 K1 74.55(14) . 2_645
O4 C3 C5 118.1(2) . .
C5 C3 K1 156.75(17) . 4_576
C5 C3 K1 130.19(16) . 2_645
K1 O4 K1 80.12(5) 4_576 2_645
C3 O4 K1 82.21(15) . 2_645
C3 O4 K1 97.60(15) . 4_576
C6 C5 C3 119.9(2) . .
C6 C5 C10 119.0(2) . .
C10 C5 C3 121.1(2) . .
C5 C6 H6 119.8 . .
C7 C6 C5 120.4(2) . .
C7 C6 H6 119.8 . .
C6 C7 H7 119.4 . .
C6 C7 C8 121.1(2) . .
C8 C7 H7 119.4 . .
C7 C8 C9 118.3(2) . .
C7 C8 C11 119.6(2) . .
C9 C8 C11 121.9(3) . .
C8 C9 H9 119.6 . .
C10 C9 C8 120.7(3) . .
C10 C9 H9 119.6 . .
C5 C10 H10 119.8 . .
C9 C10 C5 120.4(2) . .
C9 C10 H10 119.8 . .
C8 C11 H11A 108.5 . .
C8 C11 H11B 108.5 . .
H11A C11 H11B 107.5 . .
N12 C11 C8 115.0(2) . .
N12 C11 H11A 108.5 . .
N12 C11 H11B 108.5 . .
C11 N12 C13 110.6(2) . .
C11 N12 C14 108.8(2) . .
C13 N12 C14 108.4(2) . .
N12 C13 H13A 109.5 . .
N12 C13 H13B 109.5 . .
N12 C13 C14 110.8(2) . 3_765
H13A C13 H13B 108.1 . .
C14 C13 H13A 109.5 3_765 .
C14 C13 H13B 109.5 3_765 .
N12 C14 C13 111.6(2) . 3_765
N12 C14 H14A 109.3 . .
N12 C14 H14B 109.3 . .
C13 C14 H14A 109.3 3_765 .
C13 C14 H14B 109.3 3_765 .
H14A C14 H14B 108.0 . .
K1 O15 K1 77.68(5) . 3_676
K1 O15 K1 83.59(6) . 4_576
K1 O15 K1 105.74(6) 4_576 3_676
K1 O15 H15A 117.0(19) . .
K1 O15 H15A 80(2) 4_576 .
K1 O15 H15A 165(2) 3_676 .
K1 O15 H15B 67(2) 3_676 .
K1 O15 H15B 145(2) . .
K1 O15 H15B 108(2) 4_576 .
H15A O15 H15B 98(3) . .

loop_
_geom_bond_atom_site_label_1
_geom_bond_atom_site_label_2
_geom_bond_distance
_geom_bond_site_symmetry_2
K1 K1 3.6510(11) 3_676
K1 O2 3.0248(19) 4_575
K1 O2 3.057(2) 4_576
K1 O2 2.9599(19) 2_655
K1 O2 2.6603(18) .
K1 C3 3.183(3) 2_655
K1 C3 3.240(3) 4_575
K1 O4 3.097(2) 2_655
K1 O4 2.8184(18) 4_575
K1 O15 2.947(2) 4_575
K1 O15 3.069(2) 3_676
K1 O15 2.7384(19) .
O2 K1 3.0249(19) 4_576
O2 K1 3.057(2) 4_575
O2 K1 2.9599(19) 2_645
O2 C3 1.262(3) .
C3 K1 3.240(3) 4_576
C3 K1 3.183(3) 2_645
C3 O4 1.268(3) .
C3 C5 1.511(3) .
O4 K1 2.8185(18) 4_576
O4 K1 3.097(2) 2_645
C5 C6 1.391(3) .
C5 C10 1.391(4) .
C6 H6 0.9500 .
C6 C7 1.388(4) .
C7 H7 0.9500 .
C7 C8 1.389(4) .
C8 C9 1.397(4) .
C8 C11 1.507(3) .
C9 H9 0.9500 .
C9 C10 1.391(4) .
C10 H10 0.9500 .
C11 H11A 0.9900 .
C11 H11B 0.9900 .
C11 N12 1.456(3) .
N12 C13 1.463(3) .
N12 C14 1.466(3) .
C13 H13A 0.9900 .
C13 H13B 0.9900 .
C13 C14 1.519(4) 3_765
C14 C13 1.519(4) 3_765
C14 H14A 0.9900 .
C14 H14B 0.9900 .
O15 K1 2.947(2) 4_576
O15 K1 3.069(2) 3_676
O15 H15A 0.851(17) .
O15 H15B 0.864(17) .

loop_
_geom_hbond_atom_site_label_D
_geom_hbond_atom_site_label_H
_geom_hbond_atom_site_label_A
_geom_hbond_distance_DH
_geom_hbond_distance_HA
_geom_hbond_distance_DA
_geom_hbond_angle_DHA
_geom_hbond_site_symmetry_A
O15 H15A O4 0.851(17) 1.96(2) 2.755(3) 155(3) 3_666
O15 H15B O4 0.863(17) 1.940(19) 2.764(3) 159(3) 2_656

loop_
_geom_torsion_atom_site_label_1
_geom_torsion_atom_site_label_2
_geom_torsion_atom_site_label_3
_geom_torsion_atom_site_label_4
_geom_torsion
_geom_torsion_site_symmetry_1
_geom_torsion_site_symmetry_4
K1 K1 O2 K1 93.82(8) 3_676 2_645
K1 K1 O2 K1 19.61(7) 3_676 4_576
K1 K1 O2 K1 162.51(3) 3_676 4_575
K1 K1 O2 C3 -54.4(3) 3_676 .
K1 K1 O15 K1 -107.70(5) 3_676 4_576
K1 O2 C3 K1 152.1(3) . 2_645
K1 O2 C3 K1 -79.19(4) 2_645 4_576
K1 O2 C3 K1 -150.48(13) 4_575 4_576
K1 O2 C3 K1 -71.29(11) 4_575 2_645
K1 O2 C3 K1 79.19(4) 4_576 2_645
K1 O2 C3 K1 72.9(3) . 4_576
K1 O2 C3 O4 -124.4(2) 4_575 .
K1 O2 C3 O4 26.1(2) 4_576 .
K1 O2 C3 O4 -53.1(2) 2_645 .
K1 O2 C3 O4 99.0(4) . .
K1 O2 C3 C5 125.0(2) 2_645 .
K1 O2 C3 C5 -155.8(2) 4_576 .
K1 O2 C3 C5 -82.9(4) . .
K1 O2 C3 C5 53.7(3) 4_575 .
K1 C3 O4 K1 78.88(6) 4_576 2_645
K1 C3 O4 K1 -78.88(6) 2_645 4_576
K1 C3 C5 C6 -104.7(5) 4_576 .
K1 C3 C5 C6 84.4(3) 2_645 .
K1 C3 C5 C10 -93.6(3) 2_645 .
K1 C3 C5 C10 77.3(5) 4_576 .
O2 K1 O2 K1 -105.31(6) 4_575 2_645
O2 K1 O2 K1 179.54(3) 4_576 4_575
O2 K1 O2 K1 -3.86(10) 2_655 2_645
O2 K1 O2 K1 110.85(6) 4_576 2_645
O2 K1 O2 K1 -179.53(3) 4_575 4_576
O2 K1 O2 K1 -36.63(5) 4_575 4_575
O2 K1 O2 K1 36.64(5) 4_576 4_576
O2 K1 O2 K1 64.82(9) 2_655 4_575
O2 K1 O2 K1 -78.08(9) 2_655 4_576
O2 K1 O2 C3 -152.1(3) 2_655 .
O2 K1 O2 C3 -37.4(3) 4_576 .
O2 K1 O2 C3 106.4(3) 4_575 .
O2 K1 O15 K1 113.06(12) 4_575 4_576
O2 K1 O15 K1 -49.23(5) 4_576 4_576
O2 K1 O15 K1 58.47(5) 4_576 3_676
O2 K1 O15 K1 -57.20(5) 2_655 3_676
O2 K1 O15 K1 -164.90(6) 2_655 4_576
O2 K1 O15 K1 136.74(5) . 3_676
O2 K1 O15 K1 29.04(6) . 4_576
O2 K1 O15 K1 -139.24(11) 4_575 3_676
O2 C3 O4 K1 -28.4(3) . 4_576
O2 C3 O4 K1 50.4(2) . 2_645
O2 C3 C5 C6 -0.6(4) . .
O2 C3 C5 C10 -178.6(2) . .
C3 K1 O2 K1 -10.01(13) 2_655 2_645
C3 K1 O2 K1 -84.22(10) 2_655 4_576
C3 K1 O2 K1 158.86(6) 4_575 4_576
C3 K1 O2 K1 -126.92(8) 4_575 2_645
C3 K1 O2 K1 -58.24(6) 4_575 4_575
C3 K1 O2 K1 58.68(10) 2_655 4_575
C3 K1 O2 C3 -158.3(3) 2_655 .
C3 K1 O2 C3 84.8(3) 4_575 .
C3 K1 O15 K1 172.04(8) 2_655 4_576
C3 K1 O15 K1 -95.0(4) 4_575 3_676
C3 K1 O15 K1 157.3(4) 4_575 4_576
C3 K1 O15 K1 -80.26(6) 2_655 3_676
C3 C5 C6 C7 -176.0(2) . .
C3 C5 C10 C9 176.2(2) . .
O4 K1 O2 K1 142.48(5) 4_575 4_576
O4 K1 O2 K1 -143.31(7) 4_575 2_645
O4 K1 O2 K1 -30.41(9) 2_655 2_645
O4 K1 O2 K1 38.27(7) 2_655 4_575
O4 K1 O2 K1 -74.62(6) 4_575 4_575
O4 K1 O2 K1 -104.63(5) 2_655 4_576
O4 K1 O2 C3 68.4(3) 4_575 .
O4 K1 O2 C3 -178.7(3) 2_655 .
O4 K1 O15 K1 150.42(6) 2_655 4_576
O4 K1 O15 K1 -128.16(14) 4_575 4_576
O4 K1 O15 K1 -20.46(16) 4_575 3_676
O4 K1 O15 K1 -101.88(5) 2_655 3_676
O4 C3 C5 C6 177.6(2) . .
O4 C3 C5 C10 -0.4(4) . .
C5 C3 O4 K1 -127.7(2) . 2_645
C5 C3 O4 K1 153.43(19) . 4_576
C5 C6 C7 C8 -0.2(4) . .
C6 C5 C10 C9 -1.9(4) . .
C6 C7 C8 C9 -1.7(4) . .
C6 C7 C8 C11 175.0(3) . .
C7 C8 C9 C10 1.9(4) . .
C7 C8 C11 N12 141.1(3) . .
C8 C9 C10 C5 -0.1(4) . .
C8 C11 N12 C13 -67.3(3) . .
C8 C11 N12 C14 173.9(2) . .
C9 C8 C11 N12 -42.3(4) . .
C10 C5 C6 C7 2.0(4) . .
C11 C8 C9 C10 -174.8(3) . .
C11 N12 C13 C14 -176.4(2) . 3_765
C11 N12 C14 C13 178.0(2) . 3_765
C13 N12 C14 C13 57.7(3) . 3_765
C14 N12 C13 C14 -57.3(3) . 3_765
O15 K1 O2 K1 84.59(7) 3_676 4_576
O15 K1 O2 K1 158.81(6) 3_676 2_645
O15 K1 O2 K1 -132.51(6) 3_676 4_575
O15 K1 O2 K1 -92.88(5) 4_575 4_576
O15 K1 O2 K1 114.67(5) . 4_575
O15 K1 O2 K1 -18.66(6) 4_575 2_645
O15 K1 O2 K1 50.02(5) 4_575 4_575
O15 K1 O2 K1 45.99(8) . 2_645
O15 K1 O2 K1 -28.23(6) . 4_576
O15 K1 O2 C3 -102.3(3) . .
O15 K1 O2 C3 10.5(4) 3_676 .
O15 K1 O2 C3 -166.9(3) 4_575 .
O15 K1 O15 K1 0.0 3_676 3_676
O15 K1 O15 K1 -107.70(5) 3_676 4_576
O15 K1 O15 K1 93.66(8) 4_575 4_576
O15 K1 O15 K1 -158.64(6) 4_575 3_676
